data_7110813
loop_
_publ_author_name
'MacGillivray, Leonard R.'
'Spinney, Heather A.'
'Reid, Jennifer L.'
'Ripmeester, John A.'

_publ_section_title
;
 Entrapment of ferrocenes within supramolecular, deep-cavity
 resorcin[4]arenes
;
_journal_issue 6
_journal_name_full 'Chemical Communications'
_journal_page_first 517
_journal_paper_doi 10.1039/a909745g
_journal_year 2000
_chemical_formula_sum 'C64 H60 Fe N4 O9'
_chemical_formula_weight 1085.01
_chemical_name_systematic
; 
 ? 
;
_space_group_IT_number 14
_symmetry_cell_setting monoclinic
_symmetry_space_group_name_Hall '-P 2yn'
_symmetry_space_group_name_H-M 'P 1 21/n 1'
_atom_sites_solution_hydrogens geom
_atom_sites_solution_primary direct
_atom_sites_solution_secondary difmap
_audit_creation_method SHELXL
_cell_angle_alpha 90.00
_cell_angle_beta 107.7940(10)
_cell_angle_gamma 90.00
_cell_formula_units_Z 4
_cell_length_a 18.4773(7)
_cell_length_b 11.7424(5)
_cell_length_c 26.0855(10)
_cell_measurement_temperature 173(2)
_cell_volume 5389.0(4)
_computing_structure_refinement 'SHELXL-93 (Sheldrick, 1993)'
_computing_structure_solution 'SHELXS-86 (Sheldrick, 1990)'
_diffrn_ambient_temperature 173(2)
_diffrn_radiation_monochromator graphite
_diffrn_radiation_source 'fine-focus sealed tube'
_diffrn_radiation_type MoK\a
_diffrn_radiation_wavelength 0.71070
_diffrn_reflns_av_R_equivalents 0.0328
_diffrn_reflns_av_sigmaI/netI 0.0360
_diffrn_reflns_limit_h_max 24
_diffrn_reflns_limit_h_min -22
_diffrn_reflns_limit_k_max 15
_diffrn_reflns_limit_k_min -15
_diffrn_reflns_limit_l_max 32
_diffrn_reflns_limit_l_min -35
_diffrn_reflns_number 23013
_diffrn_reflns_theta_max 22.50
_diffrn_reflns_theta_min 1.61
_exptl_absorpt_coefficient_mu 0.344
_exptl_crystal_density_diffrn 1.337
_exptl_crystal_F_000 2280
_refine_diff_density_max 0.247
_refine_diff_density_min -0.253
_refine_diff_density_rms 0.038
_refine_ls_extinction_method none
_refine_ls_goodness_of_fit_all 1.066
_refine_ls_goodness_of_fit_obs 1.126
_refine_ls_matrix_type full
_refine_ls_number_parameters 711
_refine_ls_number_reflns 6572
_refine_ls_number_restraints 0
_refine_ls_restrained_S_all 1.073
_refine_ls_restrained_S_obs 1.126
_refine_ls_R_factor_all 0.0522
_refine_ls_R_factor_obs 0.0338
_refine_ls_shift/esd_max 0.006
_refine_ls_shift/esd_mean 0.000
_refine_ls_structure_factor_coef Fsqd
_refine_ls_weighting_details 'w=1/[\s^2^(Fo^2^)+(0.0521P)^2^+0.3677P] where P=(Fo^2^+2Fc^2^)/3'
_refine_ls_weighting_scheme calc
_refine_ls_wR_factor_all 0.0931
_refine_ls_wR_factor_obs 0.0843
_reflns_number_observed 5416
_reflns_number_total 7041
_reflns_observed_criterion >2sigma(I)
_cod_data_source_file a909745gsup1.cif
_cod_data_source_block sad
_cod_depositor_comments
;
The following automatic conversions were performed:

'_refine_ls_weighting_scheme' value 'calc
w=1/[\s^2^(Fo^2^)+(0.0521P)^2^+0.3677P] where P=(Fo^2^+2Fc^2^)/3' was
changed to 'calc'. New tag '_refine_ls_weighting_details' was
created. The value of the new tag was set to
'w=1/[\s^2^(Fo^2^)+(0.0521P)^2^+0.3677P] where P=(Fo^2^+2Fc^2^)/3'.

Automatic conversion script
Id: cif_fix_values 3143 2015-03-26 13:38:13Z robertas 
;
_cod_original_sg_symbol_H-M P21/n
_cod_database_code 7110813

loop_
_symmetry_equiv_pos_as_xyz
'x, y, z'
'-x+1/2, y+1/2, -z+1/2'
'-x, -y, -z'
'x-1/2, -y-1/2, z-1/2'

loop_
_atom_site_aniso_label
_atom_site_aniso_U_11
_atom_site_aniso_U_22
_atom_site_aniso_U_33
_atom_site_aniso_U_23
_atom_site_aniso_U_13
_atom_site_aniso_U_12
Fe1 0.0406(2) 0.0322(2) 0.0294(2) -0.0014(2) 0.0062(2) 0.0003(2)
O1 0.0299(10) 0.0301(10) 0.0368(10) -0.0029(8) 0.0073(8) -0.0074(7)
O2 0.0437(11) 0.0343(10) 0.0350(10) -0.0096(8) 0.0192(9) -0.0086(8)
O3 0.0463(11) 0.0384(10) 0.0336(10) -0.0004(8) 0.0079(9) -0.0167(8)
O4 0.0485(12) 0.0285(10) 0.0340(10) 0.0068(8) 0.0103(8) -0.0042(8)
O5 0.0385(10) 0.0331(10) 0.0425(11) 0.0146(8) 0.0193(9) 0.0082(8)
O6 0.0291(10) 0.0308(10) 0.0458(11) 0.0049(8) 0.0137(8) 0.0075(7)
O7 0.0418(11) 0.0343(10) 0.0397(10) -0.0009(9) 0.0160(9) 0.0091(8)
O8 0.0497(12) 0.0372(10) 0.0336(11) -0.0063(9) 0.0150(8) 0.0047(9)
O9 0.0712(14) 0.0368(12) 0.076(2) 0.0066(11) 0.0328(12) -0.0021(10)
N1 0.0377(13) 0.0315(12) 0.050(2) 0.0019(12) 0.0025(11) -0.0068(10)
N2 0.0520(14) 0.0318(13) 0.0438(15) -0.0076(12) 0.0192(12) -0.0043(10)
N3 0.0420(13) 0.0371(13) 0.0370(14) -0.0063(11) 0.0137(10) -0.0022(10)
N4 0.0388(13) 0.0340(13) 0.052(2) 0.0012(12) 0.0123(12) -0.0061(10)
C1 0.0265(14) 0.0240(13) 0.0310(14) 0.0059(11) 0.0074(11) -0.0016(10)
C2 0.035(2) 0.0254(13) 0.0257(14) -0.0008(11) 0.0046(12) -0.0054(11)
C3 0.037(2) 0.0248(13) 0.0264(14) 0.0033(11) 0.0141(12) -0.0006(11)
C4 0.0290(14) 0.0218(12) 0.0277(14) 0.0036(11) 0.0118(11) -0.0017(10)
C5 0.0310(14) 0.0228(13) 0.0254(13) 0.0030(11) 0.0062(11) -0.0020(10)
C6 0.0279(14) 0.0222(12) 0.0272(14) 0.0031(11) 0.0076(11) 0.0000(10)
C7 0.0224(13) 0.0300(14) 0.0312(14) 0.0004(11) 0.0090(11) -0.0006(10)
C8 0.0338(14) 0.0308(14) 0.0326(14) 0.0029(12) 0.0090(11) 0.0053(11)
C9 0.0232(13) 0.0282(14) 0.0302(14) 0.0003(11) 0.0125(11) -0.0001(10)
C10 0.0295(14) 0.0335(14) 0.0273(14) -0.0039(12) 0.0127(11) -0.0054(11)
C11 0.039(2) 0.0237(13) 0.036(2) -0.0001(12) 0.0191(12) -0.0064(11)
C12 0.0324(14) 0.0275(14) 0.0299(15) 0.0034(12) 0.0172(12) 0.0009(11)
C13 0.0231(13) 0.0259(13) 0.0285(14) -0.0004(11) 0.0146(10) 0.0022(10)
C14 0.0242(13) 0.0241(13) 0.0336(15) -0.0002(11) 0.0146(11) 0.0002(10)
C15 0.0303(14) 0.0295(13) 0.0266(14) 0.0005(11) 0.0141(11) 0.0032(10)
C16 0.0342(14) 0.0321(14) 0.0336(15) -0.0032(12) 0.0129(12) 0.0046(11)
C17 0.0271(13) 0.0241(13) 0.0253(13) -0.0031(11) 0.0088(11) 0.0004(10)
C18 0.0306(14) 0.0259(13) 0.0283(14) 0.0006(11) 0.0111(11) -0.0014(11)
C19 0.0328(15) 0.0236(13) 0.0308(14) 0.0006(11) 0.0089(11) 0.0025(10)
C20 0.0247(14) 0.0257(13) 0.0309(14) -0.0049(11) 0.0082(11) 0.0018(11)
C21 0.0241(13) 0.0225(13) 0.0274(13) -0.0063(11) 0.0084(10) -0.0028(10)
C22 0.0297(14) 0.0211(12) 0.0259(14) -0.0026(10) 0.0072(11) -0.0002(10)
C23 0.0222(13) 0.0248(13) 0.0360(15) -0.0015(11) 0.0118(11) -0.0010(10)
C24 0.0311(14) 0.0298(14) 0.040(2) -0.0032(12) 0.0144(12) -0.0065(11)
C25 0.0257(13) 0.0260(13) 0.0335(14) 0.0008(12) 0.0166(11) -0.0053(10)
C26 0.0274(14) 0.0267(14) 0.040(2) 0.0021(12) 0.0177(12) -0.0005(11)
C27 0.038(2) 0.0246(13) 0.043(2) -0.0034(12) 0.0237(13) -0.0008(11)
C28 0.0358(15) 0.0275(14) 0.033(2) -0.0056(12) 0.0177(12) -0.0073(11)
C29 0.0274(13) 0.0252(13) 0.0309(15) -0.0015(11) 0.0153(11) -0.0062(10)
C30 0.0265(13) 0.0202(12) 0.038(2) -0.0036(11) 0.0174(12) -0.0039(10)
C31 0.0328(14) 0.0275(14) 0.0325(14) -0.0001(11) 0.0160(11) -0.0036(11)
C32 0.0342(15) 0.0289(14) 0.043(2) 0.0034(12) 0.0152(12) -0.0056(11)
C33 0.043(2) 0.040(2) 0.042(2) -0.0084(14) 0.0060(13) -0.0073(13)
C34 0.044(2) 0.034(2) 0.037(2) 0.0017(13) 0.0094(13) -0.0061(12)
C35 0.0253(13) 0.0298(14) 0.032(2) 0.0032(12) 0.0065(11) -0.0024(10)
C36 0.045(2) 0.035(2) 0.035(2) 0.0035(13) -0.0024(13) -0.0047(12)
C37 0.053(2) 0.035(2) 0.046(2) 0.0096(15) -0.0031(14) -0.0081(13)
C38 0.0317(14) 0.0302(14) 0.0299(14) -0.0007(12) 0.0124(11) -0.0002(11)
C39 0.045(2) 0.034(2) 0.037(2) 0.0007(13) 0.0025(13) -0.0027(13)
C40 0.047(2) 0.032(2) 0.047(2) 0.0053(14) 0.0124(14) 0.0004(13)
C41 0.090(3) 0.046(2) 0.034(2) -0.011(2) 0.008(2) -0.012(2)
C42 0.088(2) 0.037(2) 0.030(2) 0.0012(13) 0.006(2) -0.011(2)
C43 0.053(2) 0.046(2) 0.031(2) -0.0082(14) 0.0085(13) 0.0019(14)
C44 0.049(2) 0.042(2) 0.030(2) 0.0016(13) 0.0109(13) 0.0000(13)
C45 0.0264(13) 0.0332(14) 0.0247(14) 0.0000(12) 0.0057(11) 0.0013(10)
C46 0.040(2) 0.037(2) 0.0318(15) -0.0062(13) 0.0125(12) -0.0058(12)
C47 0.046(2) 0.038(2) 0.040(2) -0.0022(14) 0.0148(13) -0.0073(12)
C48 0.0253(13) 0.0325(14) 0.0285(15) 0.0015(12) 0.0083(11) 0.0007(10)
C49 0.050(2) 0.039(2) 0.035(2) 0.0046(14) 0.0071(13) -0.0028(13)
C50 0.059(2) 0.037(2) 0.050(2) 0.0156(15) 0.015(2) 0.0018(14)
C51 0.039(2) 0.037(2) 0.041(2) -0.0040(14) 0.0035(13) -0.0037(12)
C52 0.038(2) 0.032(2) 0.033(2) 0.0034(12) 0.0059(12) -0.0003(11)
C53 0.041(2) 0.039(2) 0.0302(15) 0.0021(12) 0.0064(12) 0.0003(12)
C54 0.054(2) 0.048(2) 0.0258(15) -0.0053(13) 0.0079(13) 0.0054(14)
C55 0.068(2) 0.038(2) 0.034(2) -0.0043(13) 0.0011(15) -0.011(2)
C56 0.042(2) 0.052(2) 0.040(2) 0.0034(14) 0.0042(13) -0.0068(14)
C57 0.041(2) 0.041(2) 0.034(2) 0.0027(13) 0.0054(13) 0.0014(13)
C58 0.051(2) 0.051(2) 0.035(2) 0.0053(14) 0.0152(14) -0.0023(15)
C59 0.063(2) 0.068(2) 0.072(2) -0.004(2) 0.034(2) -0.009(2)
C60 0.046(2) 0.067(2) 0.032(2) -0.0006(15) 0.0024(14) -0.017(2)
C61 0.052(2) 0.107(3) 0.031(2) -0.009(2) 0.0020(15) 0.037(2)
C62 0.087(3) 0.043(2) 0.042(2) 0.003(2) -0.001(2) 0.011(2)
C63 0.058(2) 0.053(2) 0.035(2) 0.0043(15) 0.0072(14) -0.005(2)
C64 0.049(2) 0.041(2) 0.033(2) -0.0046(13) 0.0076(14) 0.0024(13)

loop_
_atom_site_label
_atom_site_type_symbol
_atom_site_fract_x
_atom_site_fract_y
_atom_site_fract_z
_atom_site_U_iso_or_equiv
_atom_site_thermal_displace_type
_atom_site_occupancy
_atom_site_calc_flag
_atom_site_refinement_flags
Fe1 Fe 0.82422(2) 0.95047(3) 0.544165(14) 0.03508(13) Uani 1 d .
O1 O 0.53632(9) 1.29538(13) 0.41136(7) 0.0329(4) Uani 1 d .
H1O H 0.5275(4) 1.2342(11) 0.3938(8) 0.040 Uiso 1 calc R
O2 O 0.76086(9) 1.29402(14) 0.35470(7) 0.0360(4) Uani 1 d .
H2O H 0.7402(8) 1.2354(12) 0.3382(7) 0.043 Uiso 1 calc R
O3 O 0.56038(10) 1.18971(14) 0.51025(7) 0.0404(5) Uani 1 d .
H3O H 0.5505(11) 1.2348(10) 0.4840(4) 0.048 Uiso 1 calc R
O4 O 0.72255(10) 1.12715(13) 0.68406(7) 0.0375(4) Uani 1 d .
H4O H 0.7577(11) 1.1557(8) 0.7093(5) 0.045 Uiso 1 calc R
O5 O 0.85786(9) 1.17912(14) 0.76515(7) 0.0365(4) Uani 1 d .
H5O H 0.8822(7) 1.1225(13) 0.7813(8) 0.044 Uiso 1 calc R
O6 O 1.07776(9) 1.20577(13) 0.70308(7) 0.0347(4) Uani 1 d .
H6O H 1.0872(6) 1.1428(10) 0.7190(9) 0.042 Uiso 1 calc R
O7 O 1.06398(9) 1.17887(14) 0.59449(7) 0.0378(4) Uani 1 d .
H7O H 1.0675(10) 1.1960(16) 0.62643(7) 0.045 Uiso 1 calc R
O8 O 0.90535(10) 1.22419(14) 0.41747(7) 0.0397(4) Uani 1 d .
H80 H 0.8619(7) 1.2488(18) 0.4006(4) 0.048 Uiso 1 calc R
O9 O 0.80942(12) 0.6583(2) 0.59913(9) 0.0588(6) Uani 1 d .
N1 N 0.51841(12) 1.0931(2) 0.36320(9) 0.0424(6) Uani 1 d .
N2 N 0.42384(13) 0.5165(2) 0.30338(9) 0.0415(6) Uani 1 d .
N3 N 0.70511(12) 1.0922(2) 0.30908(9) 0.0383(5) Uani 1 d .
N4 N 0.61162(12) 0.5120(2) 0.24279(10) 0.0421(6) Uani 1 d .
C1 C 0.61050(13) 1.3291(2) 0.41809(9) 0.0275(6) Uani 1 d .
C2 C 0.64746(13) 1.2961(2) 0.38186(9) 0.0298(6) Uani 1 d .
H2 H 0.62161(13) 1.2511(2) 0.35153(9) 0.036 Uiso 1 calc R
C3 C 0.72228(13) 1.3285(2) 0.38959(9) 0.0284(6) Uani 1 d .
C4 C 0.75985(13) 1.3986(2) 0.43252(9) 0.0255(5) Uani 1 d .
C5 C 0.72080(13) 1.4286(2) 0.46849(9) 0.0269(6) Uani 1 d .
H5 H 0.74648(13) 1.4740(2) 0.49869(9) 0.032 Uiso 1 calc R
C6 C 0.64675(13) 1.3959(2) 0.46287(9) 0.0259(6) Uani 1 d .
C7 C 0.60901(13) 1.4265(2) 0.50574(9) 0.0277(6) Uani 1 d .
H7 H 0.55364(13) 1.4091(2) 0.49009(9) 0.033 Uiso 1 calc R
C8 C 0.61541(14) 1.5538(2) 0.51908(10) 0.0326(6) Uani 1 d .
H8C H 0.58802(14) 1.5975(2) 0.48702(10) 0.039 Uiso 1 calc R
H8B H 0.66906(14) 1.5762(2) 0.53072(10) 0.039 Uiso 1 calc R
H8A H 0.59324(14) 1.5691(2) 0.54805(10) 0.039 Uiso 1 calc R
C9 C 0.63942(12) 1.3500(2) 0.55445(9) 0.0262(6) Uani 1 d .
C10 C 0.61565(13) 1.2370(2) 0.55346(9) 0.0292(6) Uani 1 d .
C11 C 0.64591(13) 1.1655(2) 0.59669(10) 0.0312(6) Uani 1 d .
H11 H 0.63008(13) 1.0882(2) 0.59460(10) 0.037 Uiso 1 calc R
C12 C 0.69875(13) 1.2048(2) 0.64281(9) 0.0282(6) Uani 1 d .
C13 C 0.72355(12) 1.3178(2) 0.64659(9) 0.0243(5) Uani 1 d .
C14 C 0.69360(12) 1.3868(2) 0.60170(9) 0.0260(6) Uani 1 d .
H14 H 0.71097(12) 1.4632(2) 0.60327(9) 0.031 Uiso 1 calc R
C15 C 0.78253(12) 1.3600(2) 0.69776(9) 0.0276(6) Uani 1 d .
H15 H 0.76973(12) 1.3248(2) 0.72881(9) 0.033 Uiso 1 calc R
C16 C 0.78209(14) 1.4891(2) 0.70541(10) 0.0328(6) Uani 1 d .
H16C H 0.81801(14) 1.5094(2) 0.74041(10) 0.039 Uiso 1 calc R
H16B H 0.73088(14) 1.5139(2) 0.70403(10) 0.039 Uiso 1 calc R
H16A H 0.79708(14) 1.5268(2) 0.67668(10) 0.039 Uiso 1 calc R
C17 C 0.86175(12) 1.3179(2) 0.70026(9) 0.0253(5) Uani 1 d .
C18 C 0.89709(13) 1.2287(2) 0.73367(9) 0.0278(6) Uani 1 d .
C19 C 0.96899(13) 1.1916(2) 0.73524(9) 0.0292(6) Uani 1 d .
H19 H 0.99234(13) 1.1308(2) 0.75843(9) 0.035 Uiso 1 calc R
C20 C 1.00680(13) 1.2431(2) 0.70308(9) 0.0272(6) Uani 1 d .
C21 C 0.97407(12) 1.3336(2) 0.66933(9) 0.0246(5) Uani 1 d .
C22 C 0.90149(13) 1.3668(2) 0.66845(9) 0.0259(6) Uani 1 d .
H22 H 0.87764(13) 1.4265(2) 0.64468(9) 0.031 Uiso 1 calc R
C23 C 1.01289(13) 1.3916(2) 0.63269(9) 0.0270(6) Uani 1 d .
H23 H 1.06794(13) 1.3707(2) 0.64619(9) 0.032 Uiso 1 calc R
C24 C 1.00815(14) 1.5219(2) 0.63670(10) 0.0328(6) Uani 1 d .
H24C H 1.03339(14) 1.5576(2) 0.61277(10) 0.039 Uiso 1 calc R
H24B H 1.03332(14) 1.5459(2) 0.67388(10) 0.039 Uiso 1 calc R
H24A H 0.95470(14) 1.5454(2) 0.62601(10) 0.039 Uiso 1 calc R
C25 C 0.98238(12) 1.3471(2) 0.57529(9) 0.0267(6) Uani 1 d .
C26 C 1.00893(13) 1.2453(2) 0.55985(10) 0.0296(6) Uani 1 d .
C27 C 0.98210(14) 1.2073(2) 0.50714(10) 0.0325(6) Uani 1 d .
H27 H 1.00114(14) 1.1384(2) 0.49719(10) 0.039 Uiso 1 calc R
C28 C 0.92783(14) 1.2689(2) 0.46885(10) 0.0303(6) Uani 1 d .
C29 C 0.89934(13) 1.3710(2) 0.48214(9) 0.0264(6) Uani 1 d .
C30 C 0.92778(12) 1.4064(2) 0.53551(9) 0.0265(6) Uani 1 d .
H30 H 0.90872(12) 1.4753(2) 0.54541(9) 0.032 Uiso 1 calc R
C31 C 0.84065(13) 1.4409(2) 0.44034(10) 0.0296(6) Uani 1 d .
H31 H 0.85108(13) 1.4293(2) 0.40528(10) 0.035 Uiso 1 calc R
C32 C 0.84717(14) 1.5692(2) 0.45181(10) 0.0345(6) Uani 1 d .
H32C H 0.83134(14) 1.5857(2) 0.48363(10) 0.041 Uiso 1 calc R
H32B H 0.81434(14) 1.6106(2) 0.42073(10) 0.041 Uiso 1 calc R
H32A H 0.90000(14) 1.5934(2) 0.45840(10) 0.041 Uiso 1 calc R
C33 C 0.52866(15) 1.0148(2) 0.40172(11) 0.0430(7) Uani 1 d .
H33 H 0.54579(15) 1.0391(2) 0.43817(11) 0.052 Uiso 1 calc R
C34 C 0.51575(14) 0.9003(2) 0.39145(11) 0.0389(7) Uani 1 d .
H34 H 0.52357(14) 0.8477(2) 0.42032(11) 0.047 Uiso 1 calc R
C35 C 0.49121(13) 0.8625(2) 0.33860(10) 0.0297(6) Uani 1 d .
C36 C 0.48320(15) 0.9434(2) 0.29881(11) 0.0419(7) Uani 1 d .
H36 H 0.46776(15) 0.9212(2) 0.26203(11) 0.050 Uiso 1 calc R
C37 C 0.4976(2) 1.0562(2) 0.31244(12) 0.0490(8) Uani 1 d .
H37 H 0.4924(2) 1.1102(2) 0.28443(12) 0.059 Uiso 1 calc R
C38 C 0.47043(13) 0.7418(2) 0.32560(10) 0.0299(6) Uani 1 d .
C39 C 0.49356(15) 0.6563(2) 0.36317(11) 0.0412(7) Uani 1 d .
H39 H 0.52706(15) 0.6733(2) 0.39793(11) 0.049 Uiso 1 calc R
C40 C 0.46868(15) 0.5467(2) 0.35089(11) 0.0423(7) Uani 1 d .
H40 H 0.48465(15) 0.4901(2) 0.37802(11) 0.051 Uiso 1 calc R
C41 C 0.4010(2) 0.5974(3) 0.26681(12) 0.0593(9) Uani 1 d .
H41 H 0.3680(2) 0.5772(3) 0.23234(12) 0.071 Uiso 1 calc R
C42 C 0.4227(2) 0.7098(2) 0.27607(11) 0.0545(8) Uani 1 d .
H42 H 0.4048(2) 0.7648(2) 0.24839(11) 0.065 Uiso 1 calc R
C43 C 0.6948(2) 1.0183(2) 0.34483(11) 0.0445(7) Uani 1 d .
H43 H 0.6992(2) 1.0454(2) 0.37998(11) 0.053 Uiso 1 calc R
C44 C 0.67800(15) 0.9046(2) 0.33395(10) 0.0405(7) Uani 1 d .
H44 H 0.67036(15) 0.8559(2) 0.36094(10) 0.049 Uiso 1 calc R
C45 C 0.67239(13) 0.8620(2) 0.28331(9) 0.0286(6) Uani 1 d .
C46 C 0.68423(14) 0.9383(2) 0.24617(10) 0.0360(6) Uani 1 d .
H46 H 0.68208(14) 0.9130(2) 0.21114(10) 0.043 Uiso 1 calc R
C47 C 0.69912(14) 1.0509(2) 0.26017(11) 0.0407(7) Uani 1 d .
H47 H 0.70548(14) 1.1020(2) 0.23366(11) 0.049 Uiso 1 calc R
C48 C 0.65147(13) 0.7405(2) 0.26941(9) 0.0288(6) Uani 1 d .
C49 C 0.6643(2) 0.6567(2) 0.30849(11) 0.0427(7) Uani 1 d .
H49 H 0.6877(2) 0.6751(2) 0.34530(11) 0.051 Uiso 1 calc R
C50 C 0.6429(2) 0.5464(2) 0.29350(12) 0.0493(8) Uani 1 d .
H50 H 0.6510(2) 0.4909(2) 0.32117(12) 0.059 Uiso 1 calc R
C51 C 0.59882(14) 0.5935(2) 0.20552(11) 0.0408(7) Uani 1 d .
H51 H 0.57554(14) 0.5726(2) 0.16899(11) 0.049 Uiso 1 calc R
C52 C 0.61746(14) 0.7063(2) 0.21695(10) 0.0353(6) Uani 1 d .
H52 H 0.60685(14) 0.7607(2) 0.18865(10) 0.042 Uiso 1 calc R
C53 C 0.84213(14) 0.8530(2) 0.61089(10) 0.0378(6) Uani 1 d .
C54 C 0.8293(2) 0.9690(2) 0.62267(10) 0.0436(7) Uani 1 d .
H54 H 0.7898(2) 0.9961(2) 0.63572(10) 0.052 Uiso 1 calc R
C55 C 0.8864(2) 1.0360(2) 0.61131(10) 0.0498(8) Uani 1 d .
H55 H 0.8915(2) 1.1163(2) 0.61528(10) 0.060 Uiso 1 calc R
C56 C 0.9348(2) 0.9632(2) 0.59300(11) 0.0466(7) Uani 1 d .
H56 H 0.9777(2) 0.9861(2) 0.58277(11) 0.056 Uiso 1 calc R
C57 C 0.90757(14) 0.8504(2) 0.59273(10) 0.0401(7) Uani 1 d .
H57 H 0.92917(14) 0.7844(2) 0.58225(10) 0.048 Uiso 1 calc R
C58 C 0.7933(2) 0.7539(3) 0.61127(11) 0.0455(7) Uani 1 d .
C59 C 0.7228(2) 0.7741(3) 0.62693(13) 0.0647(9) Uani 1 d .
H59C H 0.6942(2) 0.8378(3) 0.60595(13) 0.078 Uiso 1 calc R
H59B H 0.7368(2) 0.7924(3) 0.66538(13) 0.078 Uiso 1 calc R
H59A H 0.6912(2) 0.7054(3) 0.61971(13) 0.078 Uiso 1 calc R
C60 C 0.7341(2) 0.8882(3) 0.48517(11) 0.0504(8) Uani 1 d .
H60 H 0.7051(2) 0.8232(3) 0.48819(11) 0.061 Uiso 1 calc R
C61 C 0.7204(2) 1.0026(3) 0.49763(12) 0.0657(10) Uani 1 d .
H61 H 0.6801(2) 1.0283(3) 0.51025(12) 0.079 Uiso 1 calc R
C62 C 0.7770(2) 1.0701(3) 0.48785(12) 0.0618(9) Uani 1 d .
H62 H 0.7823(2) 1.1501(3) 0.49320(12) 0.074 Uiso 1 calc R
C63 C 0.8238(2) 1.0016(3) 0.46922(11) 0.0504(8) Uani 1 d .
H63 H 0.8664(2) 1.0266(3) 0.45910(11) 0.060 Uiso 1 calc R
C64 C 0.7987(2) 0.8895(2) 0.46758(10) 0.0420(7) Uani 1 d .
H64 H 0.8213(2) 0.8252(2) 0.45649(10) 0.050 Uiso 1 calc R

loop_
_atom_type_symbol
_atom_type_description
_atom_type_scat_dispersion_real
_atom_type_scat_dispersion_imag
_atom_type_scat_source
C C 0.0033 0.0016 'International Tables Vol C Tables 4.2.6.8 and 6.1.1.4'
H H 0.0000 0.0000 'International Tables Vol C Tables 4.2.6.8 and 6.1.1.4'
N N 0.0061 0.0033 'International Tables Vol C Tables 4.2.6.8 and 6.1.1.4'
O O 0.0106 0.0060 'International Tables Vol C Tables 4.2.6.8 and 6.1.1.4'
Fe Fe 0.3463 0.8444 'International Tables Vol C Tables 4.2.6.8 and 6.1.1.4'

loop_
_geom_angle_atom_site_label_1
_geom_angle_atom_site_label_2
_geom_angle_atom_site_label_3
_geom_angle
C53 Fe1 C61 124.19(14)
C53 Fe1 C60 109.22(11)
C61 Fe1 C60 41.11(13)
C53 Fe1 C62 159.41(14)
C61 Fe1 C62 40.34(14)
C60 Fe1 C62 68.19(13)
C53 Fe1 C54 41.34(10)
C61 Fe1 C54 108.38(12)
C60 Fe1 C54 125.32(12)
C62 Fe1 C54 122.22(12)
C53 Fe1 C64 124.94(11)
C61 Fe1 C64 68.01(12)
C60 Fe1 C64 40.40(11)
C62 Fe1 C64 67.26(12)
C54 Fe1 C64 162.03(11)
C53 Fe1 C57 41.12(10)
C61 Fe1 C57 160.49(15)
C60 Fe1 C57 123.54(12)
C62 Fe1 C57 157.63(14)
C54 Fe1 C57 69.04(11)
C64 Fe1 C57 108.13(11)
C53 Fe1 C63 160.20(12)
C61 Fe1 C63 67.16(13)
C60 Fe1 C63 67.49(12)
C62 Fe1 C63 39.45(13)
C54 Fe1 C63 156.66(12)
C64 Fe1 C63 39.87(11)
C57 Fe1 C63 123.01(12)
C53 Fe1 C55 68.86(11)
C61 Fe1 C55 123.17(13)
C60 Fe1 C55 160.97(13)
C62 Fe1 C55 106.57(12)
C54 Fe1 C55 40.74(11)
C64 Fe1 C55 156.23(12)
C57 Fe1 C55 68.32(11)
C63 Fe1 C55 120.87(12)
C53 Fe1 C56 68.78(11)
C61 Fe1 C56 158.24(15)
C60 Fe1 C56 157.91(13)
C62 Fe1 C56 121.62(13)
C54 Fe1 C56 68.68(12)
C64 Fe1 C56 121.44(12)
C57 Fe1 C56 40.44(10)
C63 Fe1 C56 106.51(12)
C55 Fe1 C56 40.57(11)
C33 N1 C37 117.1(2)
C40 N2 C41 117.3(2)
C43 N3 C47 116.4(2)
C51 N4 C50 115.6(2)
C2 C1 O1 120.7(2)
C2 C1 C6 121.3(2)
O1 C1 C6 118.0(2)
C1 C2 C3 120.2(2)
O2 C3 C2 121.1(2)
O2 C3 C4 118.3(2)
C2 C3 C4 120.6(2)
C5 C4 C3 117.2(2)
C5 C4 C31 121.0(2)
C3 C4 C31 121.8(2)
C6 C5 C4 123.9(2)
C5 C6 C1 116.7(2)
C5 C6 C7 120.9(2)
C1 C6 C7 122.3(2)
C9 C7 C8 113.9(2)
C9 C7 C6 109.8(2)
C8 C7 C6 112.0(2)
C10 C9 C14 116.5(2)
C10 C9 C7 120.9(2)
C14 C9 C7 122.6(2)
C11 C10 O3 115.8(2)
C11 C10 C9 121.1(2)
O3 C10 C9 123.1(2)
C12 C11 C10 120.9(2)
O4 C12 C11 115.7(2)
O4 C12 C13 123.7(2)
C11 C12 C13 120.6(2)
C14 C13 C12 117.1(2)
C14 C13 C15 122.8(2)
C12 C13 C15 120.1(2)
C13 C14 C9 123.8(2)
C13 C15 C17 110.6(2)
C13 C15 C16 113.9(2)
C17 C15 C16 111.0(2)
C22 C17 C18 116.9(2)
C22 C17 C15 121.0(2)
C18 C17 C15 122.1(2)
O5 C18 C19 121.6(2)
O5 C18 C17 117.3(2)
C19 C18 C17 121.1(2)
C20 C19 C18 120.1(2)
O6 C20 C19 121.1(2)
O6 C20 C21 118.0(2)
C19 C20 C21 120.9(2)
C22 C21 C20 117.0(2)
C22 C21 C23 120.2(2)
C20 C21 C23 122.8(2)
C21 C22 C17 123.9(2)
C21 C23 C25 111.1(2)
C21 C23 C24 110.8(2)
C25 C23 C24 113.4(2)
C30 C25 C26 116.8(2)
C30 C25 C23 121.8(2)
C26 C25 C23 121.4(2)
O7 C26 C27 115.9(2)
O7 C26 C25 123.3(2)
C27 C26 C25 120.7(2)
C28 C27 C26 120.6(2)
O8 C28 C27 116.1(2)
O8 C28 C29 122.9(2)
C27 C28 C29 121.0(2)
C30 C29 C28 116.7(2)
C30 C29 C31 121.6(2)
C28 C29 C31 121.7(2)
C25 C30 C29 124.2(2)
C29 C31 C4 111.9(2)
C29 C31 C32 113.2(2)
C4 C31 C32 111.2(2)
N1 C33 C34 123.5(3)
C33 C34 C35 119.4(2)
C36 C35 C34 117.0(2)
C36 C35 C38 121.7(2)
C34 C35 C38 121.2(2)
C37 C36 C35 120.0(3)
N1 C37 C36 123.0(3)
C42 C38 C39 116.1(2)
C42 C38 C35 121.6(2)
C39 C38 C35 122.2(2)
C40 C39 C38 120.6(2)
N2 C40 C39 123.0(3)
N2 C41 C42 123.4(3)
C38 C42 C41 119.7(3)
N3 C43 C44 124.0(3)
C43 C44 C45 119.4(3)
C44 C45 C46 116.8(2)
C44 C45 C48 120.9(2)
C46 C45 C48 122.2(2)
C47 C46 C45 119.8(2)
N3 C47 C46 123.6(3)
C52 C48 C49 116.6(2)
C52 C48 C45 121.6(2)
C49 C48 C45 121.8(2)
C50 C49 C48 119.4(3)
N4 C50 C49 124.5(3)
N4 C51 C52 123.7(2)
C51 C52 C48 120.1(2)
C57 C53 C54 107.7(2)
C57 C53 C58 124.6(2)
C54 C53 C58 127.4(3)
C57 C53 Fe1 70.06(15)
C54 C53 Fe1 69.65(15)
C58 C53 Fe1 120.8(2)
C55 C54 C53 107.5(3)
C55 C54 Fe1 70.0(2)
C53 C54 Fe1 69.02(15)
C54 C55 C56 108.7(2)
C54 C55 Fe1 69.30(15)
C56 C55 Fe1 70.27(15)
C57 C56 C55 107.8(3)
C57 C56 Fe1 69.19(15)
C55 C56 Fe1 69.2(2)
C56 C57 C53 108.3(2)
C56 C57 Fe1 70.37(15)
C53 C57 Fe1 68.82(14)
O9 C58 C53 121.5(3)
O9 C58 C59 121.0(3)
C53 C58 C59 117.5(3)
C64 C60 C61 107.0(3)
C64 C60 Fe1 70.18(15)
C61 C60 Fe1 69.4(2)
C62 C61 C60 107.3(3)
C62 C61 Fe1 69.9(2)
C60 C61 Fe1 69.5(2)
C63 C62 C61 108.6(3)
C63 C62 Fe1 70.9(2)
C61 C62 Fe1 69.8(2)
C62 C63 C64 109.0(3)
C62 C63 Fe1 69.7(2)
C64 C63 Fe1 69.9(2)
C63 C64 C60 108.0(3)
C63 C64 Fe1 70.3(2)
C60 C64 Fe1 69.4(2)

loop_
_geom_bond_atom_site_label_1
_geom_bond_atom_site_label_2
_geom_bond_distance
Fe1 C53 2.024(3)
Fe1 C61 2.027(3)
Fe1 C60 2.027(3)
Fe1 C62 2.027(3)
Fe1 C54 2.033(3)
Fe1 C64 2.037(3)
Fe1 C57 2.041(2)
Fe1 C63 2.042(3)
Fe1 C55 2.041(3)
Fe1 C56 2.056(3)
O1 C1 1.385(3)
O2 C3 1.377(3)
O3 C10 1.385(3)
O4 C12 1.376(3)
O5 C18 1.379(3)
O6 C20 1.383(3)
O7 C26 1.378(3)
O8 C28 1.380(3)
O9 C58 1.228(3)
N1 C33 1.333(3)
N1 C37 1.333(3)
N2 C40 1.312(3)
N2 C41 1.321(3)
N3 C43 1.330(3)
N3 C47 1.337(3)
N4 C51 1.332(3)
N4 C50 1.334(3)
C1 C2 1.380(3)
C1 C6 1.397(3)
C2 C3 1.388(3)
C3 C4 1.393(3)
C4 C5 1.392(3)
C4 C31 1.527(3)
C5 C6 1.385(3)
C6 C7 1.531(3)
C7 C9 1.517(3)
C7 C8 1.531(3)
C9 C10 1.396(3)
C9 C14 1.398(3)
C10 C11 1.379(3)
C11 C12 1.377(3)
C12 C13 1.398(3)
C13 C14 1.392(3)
C13 C15 1.525(3)
C15 C17 1.528(3)
C15 C16 1.530(3)
C17 C22 1.390(3)
C17 C18 1.391(3)
C18 C19 1.387(3)
C19 C20 1.384(3)
C20 C21 1.395(3)
C21 C22 1.390(3)
C21 C23 1.520(3)
C23 C25 1.522(3)
C23 C24 1.538(3)
C25 C30 1.393(3)
C25 C26 1.397(3)
C26 C27 1.385(3)
C27 C28 1.383(3)
C28 C29 1.395(3)
C29 C30 1.393(3)
C29 C31 1.522(3)
C31 C32 1.534(3)
C33 C34 1.377(4)
C34 C35 1.386(3)
C35 C36 1.381(3)
C35 C38 1.481(3)
C36 C37 1.376(3)
C38 C42 1.375(3)
C38 C39 1.377(3)
C39 C40 1.371(4)
C41 C42 1.379(4)
C43 C44 1.380(4)
C44 C45 1.387(3)
C45 C46 1.385(3)
C45 C48 1.494(3)
C46 C47 1.377(3)
C48 C52 1.379(3)
C48 C49 1.384(3)
C49 C50 1.375(4)
C51 C52 1.379(3)
C53 C57 1.427(4)
C53 C54 1.432(4)
C53 C58 1.475(4)
C54 C55 1.418(4)
C55 C56 1.421(4)
C56 C57 1.416(4)
C58 C59 1.499(4)
C60 C64 1.403(4)
C60 C61 1.423(4)
C61 C62 1.398(5)
C62 C63 1.374(4)
C63 C64 1.391(4)
